data_2223394
loop_
_publ_author_name
'Cheng, Peng-Fei'
'Wang, Chao-Jie'
'Wang, Yu-Xia'

_publ_section_title
<i>N</i>,<i>N</i>'-Bis(2-cyanoethyl)-4,4'-dimethyl-<i>N</i>,<i>N</i>'-(butane-1,4-diyl)dibenzenesulfonamide
_journal_coeditor_code HB5089
_journal_issue 10
_journal_name_full 'Acta Crystallographica Section E'
_journal_page_first o2433
_journal_paper_doi 10.1107/S1600536809036022
_journal_volume 65
_journal_year 2009
_chemical_formula_iupac 'C24 H30 N4 O4 S2'
_chemical_formula_moiety 'C24 H30 N4 O4 S2'
_chemical_formula_sum 'C24 H30 N4 O4 S2'
_chemical_formula_weight 502.64
_chemical_name_systematic
;
<i>N</i>,<i>N</i>'-Bis(2-cyanoethyl)-4,4'-dimethyl-<i>N</i>,<i>N</i>'-
(butane-1,4-diyl)dibenzenesulfonamide
;
_space_group_IT_number 14
_symmetry_cell_setting monoclinic
_symmetry_space_group_name_Hall '-P 2ybc'
_symmetry_space_group_name_H-M 'P 1 21/c 1'
_atom_sites_solution_hydrogens geom
_atom_sites_solution_primary direct
_atom_sites_solution_secondary difmap
_audit_creation_method SHELXL-97
_cell_angle_alpha 90.00
_cell_angle_beta 104.005(13)
_cell_angle_gamma 90.00
_cell_formula_units_Z 2
_cell_length_a 16.688(13)
_cell_length_b 5.786(5)
_cell_length_c 13.675(11)
_cell_measurement_reflns_used 2757
_cell_measurement_temperature 296(2)
_cell_measurement_theta_max 27.61
_cell_measurement_theta_min 3.02
_cell_volume 1281.2(18)
_computing_cell_refinement 'SAINT-Plus (Bruker, 2001)'
_computing_data_collection 'SMART (Bruker, 2001)'
_computing_data_reduction 'SAINT-Plus (Bruker, 2001)'
_computing_molecular_graphics 'PLATON (Spek, 2009)'
_computing_publication_material 'PLATON (Spek, 2009)'
_computing_structure_refinement 'SHELXL-97 (Sheldrick, 2008)'
_computing_structure_solution 'SHELXS-97 (Sheldrick, 2008)'
_diffrn_ambient_temperature 296(2)
_diffrn_measured_fraction_theta_full 0.997
_diffrn_measured_fraction_theta_max 0.997
_diffrn_measurement_device_type 'Bruker SMART CCD'
_diffrn_measurement_method \w
_diffrn_radiation_monochromator graphite
_diffrn_radiation_source 'fine-focus sealed tube'
_diffrn_radiation_type MoK\a
_diffrn_radiation_wavelength 0.71073
_diffrn_reflns_av_R_equivalents 0.0189
_diffrn_reflns_av_sigmaI/netI 0.0219
_diffrn_reflns_limit_h_max 20
_diffrn_reflns_limit_h_min -16
_diffrn_reflns_limit_k_max 7
_diffrn_reflns_limit_k_min -7
_diffrn_reflns_limit_l_max 15
_diffrn_reflns_limit_l_min -16
_diffrn_reflns_number 6684
_diffrn_reflns_theta_full 26.00
_diffrn_reflns_theta_max 26.00
_diffrn_reflns_theta_min 2.52
_exptl_absorpt_coefficient_mu 0.245
_exptl_absorpt_correction_T_max 0.950
_exptl_absorpt_correction_T_min 0.921
_exptl_absorpt_correction_type multi-scan
_exptl_absorpt_process_details '(SADABS; Sheldrick, 2001)'
_exptl_crystal_colour colorless
_exptl_crystal_density_diffrn 1.303
_exptl_crystal_density_method 'not measured'
_exptl_crystal_description rod
_exptl_crystal_F_000 532
_exptl_crystal_size_max 0.34
_exptl_crystal_size_mid 0.26
_exptl_crystal_size_min 0.21
_refine_diff_density_max 0.196
_refine_diff_density_min -0.285
_refine_ls_extinction_method none
_refine_ls_goodness_of_fit_ref 1.047
_refine_ls_hydrogen_treatment constr
_refine_ls_matrix_type full
_refine_ls_number_parameters 155
_refine_ls_number_reflns 2510
_refine_ls_number_restraints 0
_refine_ls_restrained_S_all 1.047
_refine_ls_R_factor_all 0.0434
_refine_ls_R_factor_gt 0.0355
_refine_ls_shift/su_max 0.000
_refine_ls_shift/su_mean 0.000
_refine_ls_structure_factor_coef Fsqd
_refine_ls_weighting_details 'calc w=1/[\s^2^(Fo^2^)+(0.0583P)^2^+0.2525P] where P=(Fo^2^+2Fc^2^)/3'
_refine_ls_weighting_scheme calc
_refine_ls_wR_factor_gt 0.0980
_refine_ls_wR_factor_ref 0.1042
_reflns_number_gt 2114
_reflns_number_total 2510
_reflns_threshold_expression I>2\s(I)
_cod_data_source_file hb5089.cif
_cod_data_source_block I
_cod_depositor_comments
;
The following automatic conversions were performed:
'_symmetry_cell_setting' value 'Monoclinic' changed to 'monoclinic'
according to '/home/saulius/struct/CIF-dictionaries/cif_core.dic'
dictionary named 'cif_core.dic' version 2.4.1 from
2010-06-29.

'_exptl_absorpt_correction_type' value 'Multi-scan' changed
to 'multi-scan' according to
'/home/saulius/struct/CIF-dictionaries/cif_core.dic' dictionary named
'cif_core.dic' version 2.4.1 from 2010-06-29.

Automatic conversion script
Id: cif_fix_enum 1527 2010-12-29 10:47:43Z saulius 

The following automatic conversions were performed:

'_symmetry_cell_setting' value 'Monoclinic' changed to 'monoclinic'
according to /home/saulius/struct/CIF-dictionaries/cif_core.dic
dictionary named 'cif_core.dic' version 2.4.1 from
2010-06-29.

'_exptl_absorpt_correction_type' value 'Multi-scan'
changed to 'multi-scan' according to
/home/saulius/struct/CIF-dictionaries/cif_core.dic dictionary named
'cif_core.dic' version 2.4.1 from 2010-06-29.

Automatic conversion script
Id: cif_fix_values 1715 2011-07-08 13:25:40Z adriana 
;
_cod_original_cell_volume 1281.3(17)
_cod_original_sg_symbol_H-M 'P 21/c'
_cod_database_code 2223394
_cod_database_fobs_code 2223394

loop_
_symmetry_equiv_pos_as_xyz
'x, y, z'
'-x, y+1/2, -z+1/2'
'-x, -y, -z'
'x, -y-1/2, z-1/2'

loop_
_atom_site_type_symbol
_atom_site_label
_atom_site_fract_x
_atom_site_fract_y
_atom_site_fract_z
_atom_site_U_iso_or_equiv
_atom_site_adp_type
_atom_site_calc_flag
_atom_site_refinement_flags
_atom_site_occupancy
_atom_site_disorder_assembly
_atom_site_disorder_group
S S1 0.24666(2) 0.32320(7) 0.53380(3) 0.03878(15) Uani d . 1 . .
O O1 0.20256(7) 0.1573(2) 0.57929(10) 0.0506(3) Uani d . 1 . .
O O2 0.30224(8) 0.2415(2) 0.47571(10) 0.0558(3) Uani d . 1 . .
N N1 0.17969(8) 0.4914(2) 0.46127(10) 0.0392(3) Uani d . 1 . .
N N2 0.09678(12) 0.0954(3) 0.26259(14) 0.0718(5) Uani d . 1 . .
C C1 0.30449(9) 0.4988(3) 0.63262(12) 0.0371(4) Uani d . 1 . .
C C2 0.33821(10) 0.7065(3) 0.61032(13) 0.0469(4) Uani d . 1 . .
H H2A 0.3275 0.7592 0.5442 0.056 Uiso calc R 1 . .
C C3 0.38797(11) 0.8344(3) 0.68757(15) 0.0532(5) Uani d . 1 . .
H H3A 0.4108 0.9727 0.6725 0.064 Uiso calc R 1 . .
C C4 0.40431(10) 0.7595(4) 0.78710(14) 0.0496(4) Uani d . 1 . .
C C5 0.36879(11) 0.5538(4) 0.80728(13) 0.0541(5) Uani d . 1 . .
H H5A 0.3787 0.5020 0.8735 0.065 Uiso calc R 1 . .
C C6 0.31883(11) 0.4232(3) 0.73143(13) 0.0498(4) Uani d . 1 . .
H H6A 0.2952 0.2865 0.7468 0.060 Uiso calc R 1 . .
C C7 0.45863(13) 0.8996(4) 0.87086(16) 0.0720(6) Uani d . 1 . .
H H7A 0.4839 1.0233 0.8423 0.108 Uiso calc R 1 . .
H H7B 0.5008 0.8020 0.9103 0.108 Uiso calc R 1 . .
H H7C 0.4257 0.9625 0.9131 0.108 Uiso calc R 1 . .
C C8 0.03371(9) 0.4433(3) 0.47933(13) 0.0450(4) Uani d . 1 . .
H H8A 0.0144 0.4254 0.4069 0.054 Uiso calc R 1 . .
H H8B 0.0455 0.2908 0.5087 0.054 Uiso calc R 1 . .
C C9 0.11282(9) 0.5880(3) 0.50313(12) 0.0429(4) Uani d . 1 . .
H H9A 0.0999 0.7425 0.4765 0.052 Uiso calc R 1 . .
H H9B 0.1326 0.6008 0.5757 0.052 Uiso calc R 1 . .
C C10 0.19632(11) 0.5953(3) 0.37044(13) 0.0469(4) Uani d . 1 . .
H H10A 0.2493 0.5407 0.3622 0.056 Uiso calc R 1 . .
H H10B 0.1997 0.7618 0.3785 0.056 Uiso calc R 1 . .
C C11 0.12903(12) 0.5356(3) 0.27550(12) 0.0497(4) Uani d . 1 . .
H H11A 0.0788 0.6183 0.2772 0.060 Uiso calc R 1 . .
H H11B 0.1466 0.5868 0.2164 0.060 Uiso calc R 1 . .
C C12 0.11145(12) 0.2864(4) 0.26701(13) 0.0499(4) Uani d . 1 . .

loop_
_atom_site_aniso_label
_atom_site_aniso_U_11
_atom_site_aniso_U_22
_atom_site_aniso_U_33
_atom_site_aniso_U_12
_atom_site_aniso_U_13
_atom_site_aniso_U_23
S1 0.0360(2) 0.0370(3) 0.0428(2) 0.00198(15) 0.00858(17) -0.00311(16)
O1 0.0517(7) 0.0410(7) 0.0564(7) -0.0076(5) 0.0077(6) 0.0045(5)
O2 0.0506(7) 0.0601(8) 0.0597(7) 0.0117(6) 0.0191(6) -0.0116(7)
N1 0.0341(7) 0.0462(8) 0.0371(7) 0.0025(6) 0.0086(5) -0.0004(6)
N2 0.0825(13) 0.0529(11) 0.0736(12) -0.0051(10) 0.0062(10) -0.0087(9)
C1 0.0296(7) 0.0394(9) 0.0420(8) 0.0018(6) 0.0080(6) -0.0010(7)
C2 0.0475(9) 0.0444(10) 0.0470(9) -0.0020(8) 0.0075(8) 0.0057(8)
C3 0.0520(10) 0.0429(10) 0.0627(12) -0.0099(8) 0.0100(9) -0.0004(8)
C4 0.0377(9) 0.0570(11) 0.0531(10) -0.0020(8) 0.0092(8) -0.0103(9)
C5 0.0539(10) 0.0667(13) 0.0400(9) -0.0098(9) 0.0078(8) -0.0006(9)
C6 0.0490(10) 0.0542(11) 0.0464(9) -0.0109(8) 0.0118(8) 0.0035(8)
C7 0.0594(12) 0.0813(16) 0.0688(14) -0.0156(11) 0.0033(10) -0.0215(12)
C8 0.0369(8) 0.0532(11) 0.0440(9) 0.0028(8) 0.0078(7) -0.0079(8)
C9 0.0371(8) 0.0465(10) 0.0441(9) 0.0045(7) 0.0077(7) -0.0060(8)
C10 0.0493(10) 0.0462(10) 0.0465(9) -0.0050(8) 0.0140(8) 0.0028(8)
C11 0.0633(11) 0.0454(10) 0.0388(9) 0.0042(8) 0.0092(8) 0.0056(7)
C12 0.0549(11) 0.0527(12) 0.0395(9) 0.0032(9) 0.0062(8) -0.0036(8)

loop_
_atom_type_symbol
_atom_type_description
_atom_type_scat_dispersion_real
_atom_type_scat_dispersion_imag
_atom_type_scat_source
C C 0.0033 0.0016 'International Tables Vol C Tables 4.2.6.8 and 6.1.1.4'
H H 0.0000 0.0000 'International Tables Vol C Tables 4.2.6.8 and 6.1.1.4'
N N 0.0061 0.0033 'International Tables Vol C Tables 4.2.6.8 and 6.1.1.4'
O O 0.0106 0.0060 'International Tables Vol C Tables 4.2.6.8 and 6.1.1.4'
S S 0.1246 0.1234 'International Tables Vol C Tables 4.2.6.8 and 6.1.1.4'

loop_
_geom_angle_atom_site_label_1
_geom_angle_atom_site_label_2
_geom_angle_atom_site_label_3
_geom_angle_site_symmetry_1
_geom_angle_site_symmetry_3
_geom_angle
_geom_angle_publ_flag
O1 S1 O2 . . 118.99(9) ?
O1 S1 N1 . . 108.36(9) ?
O2 S1 N1 . . 107.44(9) ?
O1 S1 C1 . . 107.02(9) ?
O2 S1 C1 . . 107.68(9) ?
N1 S1 C1 . . 106.75(9) ?
C10 N1 C9 . . 119.19(14) ?
C10 N1 S1 . . 121.28(12) ?
C9 N1 S1 . . 117.45(11) ?
C6 C1 C2 . . 120.19(16) ?
C6 C1 S1 . . 119.69(14) ?
C2 C1 S1 . . 120.06(13) ?
C3 C2 C1 . . 119.52(17) ?
C3 C2 H2A . . 120.2 ?
C1 C2 H2A . . 120.2 ?
C2 C3 C4 . . 121.16(18) ?
C2 C3 H3A . . 119.4 ?
C4 C3 H3A . . 119.4 ?
C5 C4 C3 . . 118.05(17) ?
C5 C4 C7 . . 121.07(18) ?
C3 C4 C7 . . 120.88(19) ?
C4 C5 C6 . . 121.83(17) ?
C4 C5 H5A . . 119.1 ?
C6 C5 H5A . . 119.1 ?
C1 C6 C5 . . 119.23(18) ?
C1 C6 H6A . . 120.4 ?
C5 C6 H6A . . 120.4 ?
C4 C7 H7A . . 109.5 ?
C4 C7 H7B . . 109.5 ?
H7A C7 H7B . . 109.5 ?
C4 C7 H7C . . 109.5 ?
H7A C7 H7C . . 109.5 ?
H7B C7 H7C . . 109.5 ?
C8 C8 C9 3_566 . 111.23(18) ?
C8 C8 H8A 3_566 . 109.4 ?
C9 C8 H8A . . 109.4 ?
C8 C8 H8B 3_566 . 109.4 ?
C9 C8 H8B . . 109.4 ?
H8A C8 H8B . . 108.0 ?
N1 C9 C8 . . 113.80(14) ?
N1 C9 H9A . . 108.8 ?
C8 C9 H9A . . 108.8 ?
N1 C9 H9B . . 108.8 ?
C8 C9 H9B . . 108.8 ?
H9A C9 H9B . . 107.7 ?
N1 C10 C11 . . 111.99(15) ?
N1 C10 H10A . . 109.2 ?
C11 C10 H10A . . 109.2 ?
N1 C10 H10B . . 109.2 ?
C11 C10 H10B . . 109.2 ?
H10A C10 H10B . . 107.9 ?
C12 C11 C10 . . 112.22(15) ?
C12 C11 H11A . . 109.2 ?
C10 C11 H11A . . 109.2 ?
C12 C11 H11B . . 109.2 ?
C10 C11 H11B . . 109.2 ?
H11A C11 H11B . . 107.9 ?
N2 C12 C11 . . 178.0(2) ?

loop_
_geom_bond_atom_site_label_1
_geom_bond_atom_site_label_2
_geom_bond_site_symmetry_2
_geom_bond_distance
_geom_bond_publ_flag
S1 O1 . 1.4392(14) ?
S1 O2 . 1.4393(14) ?
S1 N1 . 1.6259(15) ?
S1 C1 . 1.7772(18) ?
N1 C10 . 1.466(2) ?
N1 C9 . 1.481(2) ?
N2 C12 . 1.130(3) ?
C1 C6 . 1.385(2) ?
C1 C2 . 1.392(2) ?
C2 C3 . 1.389(3) ?
C2 H2A . 0.9300 ?
C3 C4 . 1.391(3) ?
C3 H3A . 0.9300 ?
C4 C5 . 1.387(3) ?
C4 C7 . 1.513(3) ?
C5 C6 . 1.387(3) ?
C5 H5A . 0.9300 ?
C6 H6A . 0.9300 ?
C7 H7A . 0.9600 ?
C7 H7B . 0.9600 ?
C7 H7C . 0.9600 ?
C8 C8 3_566 1.524(3) ?
C8 C9 . 1.530(2) ?
C8 H8A . 0.9700 ?
C8 H8B . 0.9700 ?
C9 H9A . 0.9700 ?
C9 H9B . 0.9700 ?
C10 C11 . 1.536(2) ?
C10 H10A . 0.9700 ?
C10 H10B . 0.9700 ?
C11 C12 . 1.471(3) ?
C11 H11A . 0.9700 ?
C11 H11B . 0.9700 ?

loop_
_geom_hbond_atom_site_label_D
_geom_hbond_atom_site_label_H
_geom_hbond_atom_site_label_A
_geom_hbond_site_symmetry_A
_geom_hbond_distance_DH
_geom_hbond_distance_HA
_geom_hbond_distance_DA
_geom_hbond_angle_DHA
C5 H5A O2 4_566 0.93 2.54 3.271(4) 136

loop_
_geom_torsion_atom_site_label_1
_geom_torsion_atom_site_label_2
_geom_torsion_atom_site_label_3
_geom_torsion_atom_site_label_4
_geom_torsion_site_symmetry_1
_geom_torsion_site_symmetry_2
_geom_torsion_site_symmetry_3
_geom_torsion_site_symmetry_4
_geom_torsion
_geom_torsion_publ_flag
O1 S1 N1 C10 . . . . -149.35(13) ?
O2 S1 N1 C10 . . . . -19.60(15) ?
C1 S1 N1 C10 . . . . 95.68(14) ?
O1 S1 N1 C9 . . . . 47.17(14) ?
O2 S1 N1 C9 . . . . 176.93(11) ?
C1 S1 N1 C9 . . . . -67.79(13) ?
O1 S1 C1 C6 . . . . 17.62(16) ?
O2 S1 C1 C6 . . . . -111.40(15) ?
N1 S1 C1 C6 . . . . 133.48(14) ?
O1 S1 C1 C2 . . . . -165.17(13) ?
O2 S1 C1 C2 . . . . 65.80(15) ?
N1 S1 C1 C2 . . . . -49.32(15) ?
C6 C1 C2 C3 . . . . 1.6(3) ?
S1 C1 C2 C3 . . . . -175.62(13) ?
C1 C2 C3 C4 . . . . -0.4(3) ?
C2 C3 C4 C5 . . . . -0.6(3) ?
C2 C3 C4 C7 . . . . 179.95(17) ?
C3 C4 C5 C6 . . . . 0.5(3) ?
C7 C4 C5 C6 . . . . 179.98(18) ?
C2 C1 C6 C5 . . . . -1.6(3) ?
S1 C1 C6 C5 . . . . 175.56(13) ?
C4 C5 C6 C1 . . . . 0.6(3) ?
C10 N1 C9 C8 . . . . 102.87(18) ?
S1 N1 C9 C8 . . . . -93.29(15) ?
C8 C8 C9 N1 3_566 . . . -177.68(17) ?
C9 N1 C10 C11 . . . . -73.0(2) ?
S1 N1 C10 C11 . . . . 123.77(15) ?
N1 C10 C11 C12 . . . . -50.0(2) ?
